data_7236724
loop_
_publ_author_name
'Lei, Yunxiang'
'Zhou, Yibin'
'Qian, Lebin'
'Wang, Yuxiang'
'Liu, Miaochang'
'Huang, Xiaobo'
'Wu, Ge'
'Wu, Huayue'
'Ding, Jinchang'
'Cheng, Yixiang'

_publ_section_title
;
 Polymorphism and mechanochromism of N-alkylated 1,4-dihydropyridine
 derivatives containing different electron-withdrawing end groups
;
_journal_issue 21
_journal_name_full 'Journal of Materials Chemistry C'
_journal_page_first 5183
_journal_paper_doi 10.1039/C7TC00362E
_journal_volume 5
_journal_year 2017
_chemical_formula_sum 'C18 H17 N O2'
_chemical_formula_weight 279.32
_space_group_crystal_system monoclinic
_space_group_IT_number 14
_space_group_name_Hall '-P 2yn'
_space_group_name_H-M_alt 'P 1 21/n 1'
_atom_sites_solution_hydrogens geom
_audit_creation_method SHELXL-2013
_audit_update_record
;
2016-08-08 deposited with the CCDC.
2017-05-09 downloaded from the CCDC.
;
_cell_angle_alpha 90
_cell_angle_beta 101.441(4)
_cell_angle_gamma 90
_cell_formula_units_Z 4
_cell_length_a 8.914(2)
_cell_length_b 13.304(3)
_cell_length_c 12.052(3)
_cell_measurement_reflns_used 1416
_cell_measurement_temperature 293(2)
_cell_measurement_theta_max 50.945
_cell_measurement_theta_min 5.221
_cell_volume 1400.9(6)
_computing_cell_refinement 'Bruker SMART'
_computing_data_collection 'Bruker SMART'
_computing_data_reduction 'Bruker SHELXTL'
_computing_molecular_graphics 'Bruker SHELXTL'
_computing_publication_material 'Bruker SHELXTL'
_computing_structure_refinement 'SHELXL-2013 (Sheldrick, 2013)'
_computing_structure_solution 'Bruker SHELXTL'
_diffrn_ambient_temperature 293(2)
_diffrn_measured_fraction_theta_full 1.000
_diffrn_measured_fraction_theta_max 1.000
_diffrn_measurement_device_type 'CCD area detector'
_diffrn_measurement_method 'phi and omega scans'
_diffrn_radiation_type MoK\a
_diffrn_radiation_wavelength 0.71073
_diffrn_reflns_av_R_equivalents 0.0436
_diffrn_reflns_av_unetI/netI 0.0465
_diffrn_reflns_Laue_measured_fraction_full 1.000
_diffrn_reflns_Laue_measured_fraction_max 1.000
_diffrn_reflns_limit_h_max 10
_diffrn_reflns_limit_h_min -10
_diffrn_reflns_limit_k_max 16
_diffrn_reflns_limit_k_min -16
_diffrn_reflns_limit_l_max 14
_diffrn_reflns_limit_l_min -8
_diffrn_reflns_number 8183
_diffrn_reflns_point_group_measured_fraction_full 1.000
_diffrn_reflns_point_group_measured_fraction_max 1.000
_diffrn_reflns_theta_full 25.242
_diffrn_reflns_theta_max 25.999
_diffrn_reflns_theta_min 2.306
_exptl_absorpt_coefficient_mu 0.086
_exptl_absorpt_correction_T_max 0.7456
_exptl_absorpt_correction_T_min 0.6555
_exptl_absorpt_correction_type multi-scan
_exptl_absorpt_process_details sadabs
_exptl_crystal_colour colorless
_exptl_crystal_density_diffrn 1.324
_exptl_crystal_description prismatic
_exptl_crystal_F_000 592
_exptl_crystal_size_max 0.200
_exptl_crystal_size_mid 0.170
_exptl_crystal_size_min 0.110
_refine_diff_density_max 0.184
_refine_diff_density_min -0.143
_refine_diff_density_rms 0.036
_refine_ls_extinction_method none
_refine_ls_goodness_of_fit_ref 1.031
_refine_ls_hydrogen_treatment constr
_refine_ls_matrix_type full
_refine_ls_number_parameters 193
_refine_ls_number_reflns 2750
_refine_ls_number_restraints 0
_refine_ls_restrained_S_all 1.031
_refine_ls_R_factor_all 0.0725
_refine_ls_R_factor_gt 0.0465
_refine_ls_shift/su_max 0.000
_refine_ls_shift/su_mean 0.000
_refine_ls_structure_factor_coef Fsqd
_refine_ls_weighting_details 'w=1/[\s^2^(Fo^2^)+(0.0537P)^2^+0.1532P] where P=(Fo^2^+2Fc^2^)/3'
_refine_ls_weighting_scheme calc
_refine_ls_wR_factor_gt 0.1067
_refine_ls_wR_factor_ref 0.1174
_reflns_Friedel_coverage 0.000
_reflns_number_gt 1933
_reflns_number_total 2750
_reflns_threshold_expression 'I > 2\s(I)'
_cod_data_source_file c7tc00362e2.cif
_cod_data_source_block cd16209
_cod_original_cell_volume 1400.8(5)
_cod_original_sg_symbol_H-M 'P 21/n'
_cod_database_code 7236724
_shelx_space_group_comment
; 
The symmetry employed for this shelxl refinement is uniquely defined 
by the following loop, which should always be used as a source of 
symmetry information in preference to the above space-group names. 
They are only intended as comments. 
;
_shelx_estimated_absorpt_t_min 0.983
_shelx_estimated_absorpt_t_max 0.991
_shelxl_version_number 2013-4

loop_
_space_group_symop_operation_xyz
'x, y, z'
'-x+1/2, y+1/2, -z+1/2'
'-x, -y, -z'
'x-1/2, -y-1/2, z-1/2'

loop_
_atom_site_label
_atom_site_type_symbol
_atom_site_fract_x
_atom_site_fract_y
_atom_site_fract_z
_atom_site_U_iso_or_equiv
_atom_site_adp_type
_atom_site_occupancy
_atom_site_site_symmetry_order
_atom_site_calc_flag
_atom_site_refinement_flags_posn
_atom_site_refinement_flags_adp
N1 N 0.15458(16) -0.02924(11) 0.76725(12) 0.0342(4) Uani 1 1 d . .
O1 O 0.33314(16) 0.05065(10) 0.38097(11) 0.0521(4) Uani 1 1 d . .
O2 O -0.04471(16) 0.26577(10) 0.47565(12) 0.0511(4) Uani 1 1 d . .
C1 C 0.2317(2) 0.11326(13) 0.38045(15) 0.0350(4) Uani 1 1 d . .
C2 C 0.1427(2) 0.13559(12) 0.46542(14) 0.0325(4) Uani 1 1 d . .
C3 C 0.0455(2) 0.22044(13) 0.42807(15) 0.0357(4) Uani 1 1 d . .
C4 C 0.0714(2) 0.24859(13) 0.31247(15) 0.0345(4) Uani 1 1 d . .
C5 C 0.18053(19) 0.18448(13) 0.28426(14) 0.0337(4) Uani 1 1 d . .
C6 C 0.2252(2) 0.19199(14) 0.18167(15) 0.0400(5) Uani 1 1 d . .
H6 H 0.2988 0.1491 0.1631 0.048 Uiso 1 1 calc R U
C7 C 0.1568(2) 0.26578(15) 0.10655(16) 0.0453(5) Uani 1 1 d . .
H7 H 0.1844 0.2719 0.0364 0.054 Uiso 1 1 calc R U
C8 C 0.0487(2) 0.33009(15) 0.13472(17) 0.0464(5) Uani 1 1 d . .
H8 H 0.0047 0.3791 0.0834 0.056 Uiso 1 1 calc R U
C9 C 0.0050(2) 0.32245(14) 0.23878(16) 0.0431(5) Uani 1 1 d . .
H9 H -0.0673 0.3660 0.2582 0.052 Uiso 1 1 calc R U
C10 C 0.14610(19) 0.07969(12) 0.56668(14) 0.0319(4) Uani 1 1 d . .
C11 C 0.2407(2) -0.00499(12) 0.59538(15) 0.0346(4) Uani 1 1 d . .
H11 H 0.3024 -0.0257 0.5459 0.042 Uiso 1 1 calc R U
C12 C 0.2452(2) -0.05780(13) 0.69294(14) 0.0338(4) Uani 1 1 d . .
C13 C 0.0584(2) 0.05154(13) 0.74260(15) 0.0359(4) Uani 1 1 d . .
C14 C 0.0542(2) 0.10434(13) 0.64504(15) 0.0357(4) Uani 1 1 d . .
H14 H -0.0121 0.1588 0.6297 0.043 Uiso 1 1 calc R U
C15 C 0.3473(2) -0.14776(14) 0.71914(17) 0.0473(5) Uani 1 1 d . .
H15A H 0.2862 -0.2077 0.7107 0.071 Uiso 1 1 calc R U
H15B H 0.4039 -0.1432 0.7956 0.071 Uiso 1 1 calc R U
H15C H 0.4173 -0.1499 0.6680 0.071 Uiso 1 1 calc R U
C16 C -0.0427(2) 0.08100(16) 0.82259(18) 0.0550(6) Uani 1 1 d . .
H16A H -0.1005 0.1397 0.7943 0.082 Uiso 1 1 calc R U
H16B H 0.0191 0.0954 0.8956 0.082 Uiso 1 1 calc R U
H16C H -0.1115 0.0268 0.8292 0.082 Uiso 1 1 calc R U
C17 C 0.1706(2) -0.08044(15) 0.87783(15) 0.0438(5) Uani 1 1 d . .
H17A H 0.1967 -0.1505 0.8696 0.053 Uiso 1 1 calc R U
H17B H 0.0737 -0.0780 0.9029 0.053 Uiso 1 1 calc R U
C18 C 0.2933(3) -0.03119(18) 0.96567(17) 0.0606(6) Uani 1 1 d . .
H18A H 0.3897 -0.0350 0.9418 0.091 Uiso 1 1 calc R U
H18B H 0.3010 -0.0653 1.0368 0.091 Uiso 1 1 calc R U
H18C H 0.2671 0.0380 0.9742 0.091 Uiso 1 1 calc R U

loop_
_atom_site_aniso_label
_atom_site_aniso_U_11
_atom_site_aniso_U_22
_atom_site_aniso_U_33
_atom_site_aniso_U_23
_atom_site_aniso_U_13
_atom_site_aniso_U_12
N1 0.0327(8) 0.0395(8) 0.0295(8) 0.0030(7) 0.0039(7) -0.0041(7)
O1 0.0565(9) 0.0568(9) 0.0476(9) 0.0113(7) 0.0211(7) 0.0223(7)
O2 0.0591(9) 0.0482(8) 0.0506(9) 0.0086(7) 0.0220(7) 0.0185(7)
C1 0.0336(10) 0.0352(10) 0.0354(10) -0.0001(8) 0.0046(8) 0.0001(8)
C2 0.0337(10) 0.0335(9) 0.0294(9) 0.0007(7) 0.0044(8) -0.0002(8)
C3 0.0353(10) 0.0337(9) 0.0387(11) -0.0014(8) 0.0085(8) -0.0015(8)
C4 0.0337(10) 0.0329(9) 0.0360(10) 0.0019(8) 0.0044(8) -0.0026(8)
C5 0.0317(10) 0.0359(10) 0.0323(10) 0.0012(8) 0.0037(8) -0.0047(8)
C6 0.0379(11) 0.0464(11) 0.0365(11) 0.0013(9) 0.0095(9) -0.0019(9)
C7 0.0457(12) 0.0562(12) 0.0338(11) 0.0087(9) 0.0077(9) -0.0089(10)
C8 0.0428(12) 0.0487(12) 0.0446(12) 0.0154(10) 0.0012(9) -0.0036(10)
C9 0.0413(11) 0.0410(11) 0.0469(12) 0.0084(9) 0.0086(9) 0.0030(9)
C10 0.0311(10) 0.0327(9) 0.0307(9) -0.0030(7) 0.0032(8) -0.0043(8)
C11 0.0343(10) 0.0365(10) 0.0332(10) -0.0014(8) 0.0067(8) -0.0009(8)
C12 0.0309(10) 0.0352(10) 0.0336(10) 0.0013(8) 0.0025(8) -0.0029(8)
C13 0.0370(11) 0.0370(10) 0.0335(10) -0.0019(8) 0.0066(8) -0.0022(8)
C14 0.0361(10) 0.0340(10) 0.0368(10) 0.0007(8) 0.0063(8) 0.0027(8)
C15 0.0477(12) 0.0474(12) 0.0465(12) 0.0072(9) 0.0086(10) 0.0077(10)
C16 0.0589(14) 0.0626(14) 0.0486(13) 0.0062(11) 0.0232(11) 0.0099(11)
C17 0.0461(12) 0.0496(12) 0.0356(11) 0.0085(9) 0.0081(9) -0.0033(9)
C18 0.0596(15) 0.0796(16) 0.0370(12) 0.0001(11) -0.0036(10) -0.0028(13)

loop_
_atom_type_symbol
_atom_type_description
_atom_type_scat_dispersion_real
_atom_type_scat_dispersion_imag
_atom_type_scat_source
C C 0.0033 0.0016 'International Tables Vol C Tables 4.2.6.8 and 6.1.1.4'
H H 0.0000 0.0000 'International Tables Vol C Tables 4.2.6.8 and 6.1.1.4'
N N 0.0061 0.0033 'International Tables Vol C Tables 4.2.6.8 and 6.1.1.4'
O O 0.0106 0.0060 'International Tables Vol C Tables 4.2.6.8 and 6.1.1.4'

loop_
_geom_angle_atom_site_label_1
_geom_angle_atom_site_label_2
_geom_angle_atom_site_label_3
_geom_angle
C13 N1 C12 119.95(14)
C13 N1 C17 120.09(15)
C12 N1 C17 119.76(15)
O1 C1 C2 130.00(16)
O1 C1 C5 122.95(16)
C2 C1 C5 107.04(15)
C10 C2 C3 125.92(15)
C10 C2 C1 125.34(16)
C3 C2 C1 108.69(15)
O2 C3 C2 130.18(17)
O2 C3 C4 122.87(17)
C2 C3 C4 106.94(15)
C9 C4 C5 120.94(17)
C9 C4 C3 130.50(17)
C5 C4 C3 108.56(15)
C6 C5 C4 121.21(16)
C6 C5 C1 130.10(17)
C4 C5 C1 108.69(15)
C5 C6 C7 117.94(18)
C5 C6 H6 121.0
C7 C6 H6 121.0
C8 C7 C6 120.95(18)
C8 C7 H7 119.5
C6 C7 H7 119.5
C7 C8 C9 120.76(18)
C7 C8 H8 119.6
C9 C8 H8 119.6
C4 C9 C8 118.19(18)
C4 C9 H9 120.9
C8 C9 H9 120.9
C14 C10 C11 114.94(16)
C14 C10 C2 122.50(16)
C11 C10 C2 122.55(16)
C12 C11 C10 122.53(16)
C12 C11 H11 118.7
C10 C11 H11 118.7
C11 C12 N1 119.95(16)
C11 C12 C15 120.40(16)
N1 C12 C15 119.65(15)
C14 C13 N1 120.01(16)
C14 C13 C16 120.21(17)
N1 C13 C16 119.77(16)
C13 C14 C10 122.60(17)
C13 C14 H14 118.7
C10 C14 H14 118.7
C12 C15 H15A 109.5
C12 C15 H15B 109.5
H15A C15 H15B 109.5
C12 C15 H15C 109.5
H15A C15 H15C 109.5
H15B C15 H15C 109.5
C13 C16 H16A 109.5
C13 C16 H16B 109.5
H16A C16 H16B 109.5
C13 C16 H16C 109.5
H16A C16 H16C 109.5
H16B C16 H16C 109.5
N1 C17 C18 111.00(16)
N1 C17 H17A 109.4
C18 C17 H17A 109.4
N1 C17 H17B 109.4
C18 C17 H17B 109.4
H17A C17 H17B 108.0
C17 C18 H18A 109.5
C17 C18 H18B 109.5
H18A C18 H18B 109.5
C17 C18 H18C 109.5
H18A C18 H18C 109.5
H18B C18 H18C 109.5

loop_
_geom_bond_atom_site_label_1
_geom_bond_atom_site_label_2
_geom_bond_distance
N1 C13 1.370(2)
N1 C12 1.373(2)
N1 C17 1.478(2)
O1 C1 1.229(2)
O2 C3 1.234(2)
C1 C2 1.445(2)
C1 C5 1.497(2)
C2 C10 1.424(2)
C2 C3 1.440(2)
C3 C4 1.504(2)
C4 C9 1.377(3)
C4 C5 1.386(2)
C5 C6 1.376(2)
C6 C7 1.391(3)
C6 H6 0.9300
C7 C8 1.380(3)
C7 H7 0.9300
C8 C9 1.389(3)
C8 H8 0.9300
C9 H9 0.9300
C10 C14 1.406(2)
C10 C11 1.409(2)
C11 C12 1.363(2)
C11 H11 0.9300
C12 C15 1.499(2)
C13 C14 1.364(2)
C13 C16 1.497(3)
C14 H14 0.9300
C15 H15A 0.9600
C15 H15B 0.9600
C15 H15C 0.9600
C16 H16A 0.9600
C16 H16B 0.9600
C16 H16C 0.9600
C17 C18 1.512(3)
C17 H17A 0.9700
C17 H17B 0.9700
C18 H18A 0.9600
C18 H18B 0.9600
C18 H18C 0.9600

loop_
_geom_torsion_atom_site_label_1
_geom_torsion_atom_site_label_2
_geom_torsion_atom_site_label_3
_geom_torsion_atom_site_label_4
_geom_torsion
O1 C1 C2 C10 -6.7(3)
C5 C1 C2 C10 174.40(16)
O1 C1 C2 C3 175.93(19)
C5 C1 C2 C3 -2.96(19)
C10 C2 C3 O2 5.0(3)
C1 C2 C3 O2 -177.63(19)
C10 C2 C3 C4 -174.87(16)
C1 C2 C3 C4 2.47(19)
O2 C3 C4 C9 -1.6(3)
C2 C3 C4 C9 178.35(19)
O2 C3 C4 C5 179.09(17)
C2 C3 C4 C5 -1.00(19)
C9 C4 C5 C6 -0.5(3)
C3 C4 C5 C6 178.97(16)
C9 C4 C5 C1 179.75(16)
C3 C4 C5 C1 -0.82(19)
O1 C1 C5 C6 3.6(3)
C2 C1 C5 C6 -177.42(18)
O1 C1 C5 C4 -176.64(17)
C2 C1 C5 C4 2.34(19)
C4 C5 C6 C7 -0.3(3)
C1 C5 C6 C7 179.43(17)
C5 C6 C7 C8 0.7(3)
C6 C7 C8 C9 -0.3(3)
C5 C4 C9 C8 0.9(3)
C3 C4 C9 C8 -178.43(18)
C7 C8 C9 C4 -0.5(3)
C3 C2 C10 C14 -1.8(3)
C1 C2 C10 C14 -178.74(16)
C3 C2 C10 C11 177.57(17)
C1 C2 C10 C11 0.7(3)
C14 C10 C11 C12 -1.3(2)
C2 C10 C11 C12 179.23(16)
C10 C11 C12 N1 0.4(3)
C10 C11 C12 C15 179.66(16)
C13 N1 C12 C11 0.8(2)
C17 N1 C12 C11 -174.12(16)
C13 N1 C12 C15 -178.52(16)
C17 N1 C12 C15 6.6(2)
C12 N1 C13 C14 -0.9(2)
C17 N1 C13 C14 174.02(16)
C12 N1 C13 C16 178.64(16)
C17 N1 C13 C16 -6.5(2)
N1 C13 C14 C10 -0.2(3)
C16 C13 C14 C10 -179.69(17)
C11 C10 C14 C13 1.2(3)
C2 C10 C14 C13 -179.31(16)
C13 N1 C17 C18 -87.6(2)
C12 N1 C17 C18 87.2(2)
